data_7240839
loop_
_publ_author_name
'Zhao, Dan'
'Zhang, Shi-Rui'
'Zhang, Rui-Juan'
'Fan, Yan-Ping'
'Liu, Bao-Zhong'
'Shi, Lin-Ying'

_publ_section_title
;
 Energy transfer, multi-colour emission and high thermal stability
 behaviour of K2Tb1&#x2212;xEuxHf(PO4)3 with langbeinite-type structure
;
_journal_name_full CrystEngComm
_journal_paper_doi 10.1039/D0CE00322K
_journal_year 2020
_chemical_formula_sum 'Hf K2 O12 P3 Tb'
_chemical_formula_weight 700.52
_space_group_crystal_system cubic
_space_group_IT_number 198
_space_group_name_Hall 'P 2ac 2ab 3'
_space_group_name_H-M_alt 'P 21 3'
_audit_creation_method SHELXL-2018/3
_audit_update_record
;
2020-03-02 deposited with the CCDC.	2020-04-30 downloaded from the CCDC.
;
_cell_angle_alpha 90
_cell_angle_beta 90
_cell_angle_gamma 90
_cell_formula_units_Z 4
_cell_length_a 10.3003(11)
_cell_length_b 10.3003(11)
_cell_length_c 10.3003(11)
_cell_measurement_temperature 296(2)
_cell_volume 1092.8(2)
_computing_structure_refinement 'SHELXL-2018/3 (Sheldrick, 2018)'
_diffrn_ambient_temperature 296(2)
_diffrn_measured_fraction_theta_full 1.000
_diffrn_measured_fraction_theta_max 1.000
_diffrn_radiation_type MoK\a
_diffrn_radiation_wavelength 0.71073
_diffrn_reflns_av_R_equivalents 0.0864
_diffrn_reflns_av_unetI/netI 0.0529
_diffrn_reflns_Laue_measured_fraction_full 1.000
_diffrn_reflns_Laue_measured_fraction_max 1.000
_diffrn_reflns_limit_h_max 12
_diffrn_reflns_limit_h_min -13
_diffrn_reflns_limit_k_max 9
_diffrn_reflns_limit_k_min -13
_diffrn_reflns_limit_l_max 13
_diffrn_reflns_limit_l_min -13
_diffrn_reflns_number 7333
_diffrn_reflns_point_group_measured_fraction_full 1.000
_diffrn_reflns_point_group_measured_fraction_max 1.000
_diffrn_reflns_theta_full 25.242
_diffrn_reflns_theta_max 28.150
_diffrn_reflns_theta_min 2.797
_exptl_absorpt_coefficient_mu 17.174
_exptl_crystal_density_diffrn 4.258
_exptl_crystal_F_000 1264
_exptl_crystal_size_max 0.180
_exptl_crystal_size_mid 0.120
_exptl_crystal_size_min 0.120
_refine_diff_density_max 1.169
_refine_diff_density_min -1.142
_refine_diff_density_rms 0.229
_refine_ls_abs_structure_details
;
 Flack x determined using 323 quotients [(I+)-(I-)]/[(I+)+(I-)]
 (Parsons, Flack and Wagner, Acta Cryst. B69 (2013) 249-259).
;
_refine_ls_abs_structure_Flack 0.02(2)
_refine_ls_extinction_coef 0.0015(3)
_refine_ls_extinction_expression Fc^*^=kFc[1+0.001xFc^2^\l^3^/sin(2\q)]^-1/4^
_refine_ls_extinction_method 'SHELXL-2018/3 (Sheldrick 2018)'
_refine_ls_goodness_of_fit_ref 1.056
_refine_ls_hydrogen_treatment undef
_refine_ls_matrix_type full
_refine_ls_number_parameters 59
_refine_ls_number_reflns 911
_refine_ls_number_restraints 0
_refine_ls_restrained_S_all 1.056
_refine_ls_R_factor_all 0.0407
_refine_ls_R_factor_gt 0.0345
_refine_ls_shift/su_max 0.000
_refine_ls_shift/su_mean 0.000
_refine_ls_structure_factor_coef Fsqd
_refine_ls_weighting_details 'w=1/[\s^2^(Fo^2^)+(0.0186P)^2^+7.1292P] where P=(Fo^2^+2Fc^2^)/3'
_refine_ls_weighting_scheme calc
_refine_ls_wR_factor_gt 0.0629
_refine_ls_wR_factor_ref 0.0658
_reflns_Friedel_coverage 0.732
_reflns_Friedel_fraction_full 1.000
_reflns_Friedel_fraction_max 1.000
_reflns_number_gt 819
_reflns_number_total 911
_reflns_threshold_expression 'I > 2\s(I)'
_cod_data_source_file d0ce00322k2.cif
_cod_data_source_block a
_cod_original_cell_volume 1092.8(4)
_cod_database_code 7240839
_shelx_shelxl_version_number 2018/3
_shelx_space_group_comment
;
The symmetry employed for this shelxl refinement is uniquely defined
by the following loop, which should always be used as a source of
symmetry information in preference to the above space-group names.
They are only intended as comments.
;
_shelx_estimated_absorpt_t_min 0.148
_shelx_estimated_absorpt_t_max 0.232

loop_
_space_group_symop_operation_xyz
'x, y, z'
'z, x, y'
'y, z, x'
'-y+1/2, -z, x+1/2'
'z+1/2, -x+1/2, -y'
'-y, z+1/2, -x+1/2'
'-z+1/2, -x, y+1/2'
'-z, x+1/2, -y+1/2'
'y+1/2, -z+1/2, -x'
'-x+1/2, -y, z+1/2'
'x+1/2, -y+1/2, -z'
'-x, y+1/2, -z+1/2'

loop_
_atom_site_label
_atom_site_type_symbol
_atom_site_fract_x
_atom_site_fract_y
_atom_site_fract_z
_atom_site_U_iso_or_equiv
_atom_site_adp_type
_atom_site_occupancy
_atom_site_site_symmetry_order
_atom_site_calc_flag
_atom_site_refinement_flags_posn
_atom_site_refinement_flags_adp
_atom_site_refinement_flags_occupancy
_atom_site_disorder_assembly
_atom_site_disorder_group
K1 K 0.8194(4) 0.8194(4) -0.1806(4) 0.0349(15) Uani 1 3 d S T P . .
K2 K 1.0464(4) 1.0464(4) 0.0464(4) 0.0436(19) Uani 1 3 d S T P . .
Hf1 Hf 0.66680(6) 0.83320(6) 0.16680(6) 0.0141(3) Uani 0.4 3 d S T P . .
Tb1 Tb 0.66680(6) 0.83320(6) 0.16680(6) 0.0141(3) Uani 0.6 3 d S T P . .
Hf2 Hf 0.89824(6) 1.39824(6) 0.10176(6) 0.0146(3) Uani 0.6 3 d S T P . .
Tb2 Tb 0.89824(6) 1.39824(6) 0.10176(6) 0.0146(3) Uani 0.4 3 d S T P . .
P1 P 0.7146(4) 1.1260(4) -0.0141(4) 0.0162(8) Uani 1 1 d . . . . .
O1 O 0.5750(11) 1.1689(12) -0.0152(13) 0.040(3) Uani 1 1 d . . . . .
O2 O 0.7974(13) 1.2296(13) 0.0465(14) 0.047(4) Uani 1 1 d . . . . .
O3 O 0.7611(12) 1.0985(14) -0.1504(12) 0.044(3) Uani 1 1 d . . . . .
O4 O 0.7284(13) 1.0070(13) 0.0680(14) 0.048(4) Uani 1 1 d . . . . .

loop_
_atom_site_aniso_label
_atom_site_aniso_U_11
_atom_site_aniso_U_22
_atom_site_aniso_U_33
_atom_site_aniso_U_23
_atom_site_aniso_U_13
_atom_site_aniso_U_12
K1 0.0349(15) 0.0349(15) 0.0349(15) -0.0016(17) -0.0016(17) -0.0016(17)
K2 0.0436(19) 0.0436(19) 0.0436(19) -0.001(2) -0.001(2) -0.001(2)
Hf1 0.0141(3) 0.0141(3) 0.0141(3) 0.0012(3) -0.0012(3) 0.0012(3)
Tb1 0.0141(3) 0.0141(3) 0.0141(3) 0.0012(3) -0.0012(3) 0.0012(3)
Hf2 0.0146(3) 0.0146(3) 0.0146(3) -0.0006(3) -0.0006(3) 0.0006(3)
Tb2 0.0146(3) 0.0146(3) 0.0146(3) -0.0006(3) -0.0006(3) 0.0006(3)
P1 0.0174(19) 0.0143(19) 0.0170(18) 0.0020(15) -0.0020(14) -0.0050(14)
O1 0.021(6) 0.030(6) 0.069(9) -0.011(7) 0.004(6) 0.011(5)
O2 0.041(8) 0.031(7) 0.068(10) -0.016(7) 0.002(7) -0.029(6)
O3 0.037(7) 0.056(8) 0.040(8) -0.017(7) 0.019(6) -0.005(7)
O4 0.050(8) 0.031(7) 0.062(10) 0.035(7) -0.013(7) -0.001(6)

loop_
_atom_type_symbol
_atom_type_description
_atom_type_scat_dispersion_real
_atom_type_scat_dispersion_imag
_atom_type_scat_source
O O 0.0106 0.0060 'International Tables Vol C Tables 4.2.6.8 and 6.1.1.4'
P P 0.1023 0.0942 'International Tables Vol C Tables 4.2.6.8 and 6.1.1.4'
K K 0.2009 0.2494 'International Tables Vol C Tables 4.2.6.8 and 6.1.1.4'
Tb Tb -0.1723 4.1537 'International Tables Vol C Tables 4.2.6.8 and 6.1.1.4'
Hf Hf -0.5830 6.1852 'International Tables Vol C Tables 4.2.6.8 and 6.1.1.4'

loop_
_geom_angle_atom_site_label_1
_geom_angle_atom_site_label_2
_geom_angle_atom_site_label_3
_geom_angle
_geom_angle_site_symmetry_1
_geom_angle_site_symmetry_3
_geom_angle_publ_flag
O3 K1 O3 96.7(4) 2_654 3_564 ?
O3 K1 O3 96.7(4) 2_654 . ?
O3 K1 O3 96.7(4) 3_564 . ?
O3 K1 O2 102.1(3) 2_654 6_755 ?
O3 K1 O2 100.1(4) 3_564 6_755 ?
O3 K1 O2 153.0(4) . 6_755 ?
O3 K1 O2 153.0(4) 2_654 10_674 ?
O3 K1 O2 102.1(3) 3_564 10_674 ?
O3 K1 O2 100.1(4) . 10_674 ?
O2 K1 O2 55.7(4) 6_755 10_674 ?
O3 K1 O2 100.1(4) 2_654 5_566 ?
O3 K1 O2 153.0(4) 3_564 5_566 ?
O3 K1 O2 102.1(3) . 5_566 ?
O2 K1 O2 55.7(4) 6_755 5_566 ?
O2 K1 O2 55.7(4) 10_674 5_566 ?
O3 K1 O4 157.2(3) 2_654 10_674 ?
O3 K1 O4 85.8(3) 3_564 10_674 ?
O3 K1 O4 60.5(3) . 10_674 ?
O2 K1 O4 99.7(3) 6_755 10_674 ?
O2 K1 O4 45.1(3) 10_674 10_674 ?
O2 K1 O4 86.9(4) 5_566 10_674 ?
O3 K1 O4 60.5(3) 2_654 5_566 ?
O3 K1 O4 157.2(3) 3_564 5_566 ?
O3 K1 O4 85.8(3) . 5_566 ?
O2 K1 O4 86.9(4) 6_755 5_566 ?
O2 K1 O4 99.7(3) 10_674 5_566 ?
O2 K1 O4 45.1(3) 5_566 5_566 ?
O4 K1 O4 114.68(19) 10_674 5_566 ?
O3 K1 O4 85.8(3) 2_654 6_755 ?
O3 K1 O4 60.5(3) 3_564 6_755 ?
O3 K1 O4 157.2(4) . 6_755 ?
O2 K1 O4 45.1(3) 6_755 6_755 ?
O2 K1 O4 86.9(4) 10_674 6_755 ?
O2 K1 O4 99.7(3) 5_566 6_755 ?
O4 K1 O4 114.68(19) 10_674 6_755 ?
O4 K1 O4 114.68(19) 5_566 6_755 ?
O3 K1 O4 53.2(3) 2_654 . ?
O3 K1 O4 111.6(4) 3_564 . ?
O3 K1 O4 45.5(3) . . ?
O2 K1 O4 140.9(4) 6_755 . ?
O2 K1 O4 132.9(4) 10_674 . ?
O2 K1 O4 95.4(3) 5_566 . ?
O4 K1 O4 104.77(7) 10_674 . ?
O4 K1 O4 55.3(4) 5_566 . ?
O4 K1 O4 138.2(3) 6_755 . ?
O3 K1 O4 111.6(4) 2_654 3_564 ?
O3 K1 O4 45.5(3) 3_564 3_564 ?
O3 K1 O4 53.2(3) . 3_564 ?
O2 K1 O4 132.9(4) 6_755 3_564 ?
O2 K1 O4 95.4(3) 10_674 3_564 ?
O2 K1 O4 140.9(4) 5_566 3_564 ?
O4 K1 O4 55.3(4) 10_674 3_564 ?
O4 K1 O4 138.2(3) 5_566 3_564 ?
O4 K1 O4 104.77(7) 6_755 3_564 ?
O4 K1 O4 86.2(4) . 3_564 ?
O3 K1 O4 45.5(3) 2_654 2_654 ?
O3 K1 O4 53.2(3) 3_564 2_654 ?
O3 K1 O4 111.6(4) . 2_654 ?
O2 K1 O4 95.4(3) 6_755 2_654 ?
O2 K1 O4 140.9(4) 10_674 2_654 ?
O2 K1 O4 132.9(4) 5_566 2_654 ?
O4 K1 O4 138.2(3) 10_674 2_654 ?
O4 K1 O4 104.77(7) 5_566 2_654 ?
O4 K1 O4 55.3(4) 6_755 2_654 ?
O4 K1 O4 86.2(4) . 2_654 ?
O4 K1 O4 86.2(4) 3_564 2_654 ?
O1 K2 O1 91.1(4) 8_656 4_764 ?
O1 K2 O1 91.1(4) 8_656 11_575 ?
O1 K2 O1 91.1(4) 4_764 11_575 ?
O1 K2 O2 81.6(4) 8_656 . ?
O1 K2 O2 149.4(4) 4_764 . ?
O1 K2 O2 59.6(3) 11_575 . ?
O1 K2 O2 149.4(4) 8_656 3_564 ?
O1 K2 O2 59.6(3) 4_764 3_564 ?
O1 K2 O2 81.6(4) 11_575 3_564 ?
O2 K2 O2 118.52(10) . 3_564 ?
O1 K2 O2 59.6(3) 8_656 2_654 ?
O1 K2 O2 81.6(4) 4_764 2_654 ?
O1 K2 O2 149.4(4) 11_575 2_654 ?
O2 K2 O2 118.52(10) . 2_654 ?
O2 K2 O2 118.52(10) 3_564 2_654 ?
O1 K2 O4 103.1(3) 8_656 2_654 ?
O1 K2 O4 80.7(4) 4_764 2_654 ?
O1 K2 O4 163.6(3) 11_575 2_654 ?
O2 K2 O4 129.9(4) . 2_654 ?
O2 K2 O4 82.0(3) 3_564 2_654 ?
O2 K2 O4 43.5(3) 2_654 2_654 ?
O1 K2 O4 163.6(3) 8_656 3_564 ?
O1 K2 O4 103.1(3) 4_764 3_564 ?
O1 K2 O4 80.7(4) 11_575 3_564 ?
O2 K2 O4 82.0(3) . 3_564 ?
O2 K2 O4 43.5(3) 3_564 3_564 ?
O2 K2 O4 129.9(4) 2_654 3_564 ?
O4 K2 O4 87.3(5) 2_654 3_564 ?
O1 K2 O4 80.7(4) 8_656 . ?
O1 K2 O4 163.6(3) 4_764 . ?
O1 K2 O4 103.1(3) 11_575 . ?
O2 K2 O4 43.5(3) . . ?
O2 K2 O4 129.9(4) 3_564 . ?
O2 K2 O4 82.0(3) 2_654 . ?
O4 K2 O4 87.3(5) 2_654 . ?
O4 K2 O4 87.3(5) 3_564 . ?
O1 K2 P1 92.7(3) 8_656 . ?
O1 K2 P1 171.6(3) 4_764 . ?
O1 K2 P1 81.3(2) 11_575 . ?
O2 K2 P1 24.9(2) . . ?
O2 K2 P1 115.3(3) 3_564 . ?
O2 K2 P1 106.8(3) 2_654 . ?
O4 K2 P1 105.7(4) 2_654 . ?
O4 K2 P1 72.2(3) 3_564 . ?
O4 K2 P1 24.8(2) . . ?
O1 K2 P1 171.6(3) 8_656 3_564 ?
O1 K2 P1 81.3(2) 4_764 3_564 ?
O1 K2 P1 92.7(3) 11_575 3_564 ?
O2 K2 P1 106.8(3) . 3_564 ?
O2 K2 P1 24.9(2) 3_564 3_564 ?
O2 K2 P1 115.3(3) 2_654 3_564 ?
O4 K2 P1 72.2(3) 2_654 3_564 ?
O4 K2 P1 24.8(2) 3_564 3_564 ?
O4 K2 P1 105.7(4) . 3_564 ?
P1 K2 P1 95.33(17) . 3_564 ?
O1 K2 P1 81.3(2) 8_656 2_654 ?
O1 K2 P1 92.7(3) 4_764 2_654 ?
O1 K2 P1 171.6(3) 11_575 2_654 ?
O2 K2 P1 115.3(3) . 2_654 ?
O2 K2 P1 106.8(3) 3_564 2_654 ?
O2 K2 P1 24.9(2) 2_654 2_654 ?
O4 K2 P1 24.8(2) 2_654 2_654 ?
O4 K2 P1 105.7(4) 3_564 2_654 ?
O4 K2 P1 72.2(3) . 2_654 ?
P1 K2 P1 95.33(17) . 2_654 ?
P1 K2 P1 95.33(17) 3_564 2_654 ?
O3 Hf1 O3 95.6(5) 10_675 9_456 ?
O3 Hf1 O3 95.6(5) 10_675 2_654 ?
O3 Hf1 O3 95.6(5) 9_456 2_654 ?
O3 Hf1 O4 92.3(6) 10_675 . ?
O3 Hf1 O4 172.1(5) 9_456 . ?
O3 Hf1 O4 82.8(5) 2_654 . ?
O3 Hf1 O4 172.1(5) 10_675 5_566 ?
O3 Hf1 O4 82.8(5) 9_456 5_566 ?
O3 Hf1 O4 92.3(6) 2_654 5_566 ?
O4 Hf1 O4 89.5(5) . 5_566 ?
O3 Hf1 O4 82.8(5) 10_675 4_664 ?
O3 Hf1 O4 92.3(6) 9_456 4_664 ?
O3 Hf1 O4 172.1(5) 2_654 4_664 ?
O4 Hf1 O4 89.5(5) . 4_664 ?
O4 Hf1 O4 89.5(5) 5_566 4_664 ?
O3 Hf1 K1 48.2(4) 10_675 4_664 ?
O3 Hf1 K1 132.6(4) 9_456 4_664 ?
O3 Hf1 K1 114.7(4) 2_654 4_664 ?
O4 Hf1 K1 54.5(5) . 4_664 ?
O4 Hf1 K1 128.4(3) 5_566 4_664 ?
O4 Hf1 K1 58.6(5) 4_664 4_664 ?
O3 Hf1 K1 114.7(4) 10_675 5_566 ?
O3 Hf1 K1 48.2(4) 9_456 5_566 ?
O3 Hf1 K1 132.6(4) 2_654 5_566 ?
O4 Hf1 K1 128.4(3) . 5_566 ?
O4 Hf1 K1 58.6(5) 5_566 5_566 ?
O4 Hf1 K1 54.5(5) 4_664 5_566 ?
K1 Hf1 K1 112.73(3) 4_664 5_566 ?
O3 Hf1 K1 132.6(4) 10_675 . ?
O3 Hf1 K1 114.7(4) 9_456 . ?
O3 Hf1 K1 48.2(4) 2_654 . ?
O4 Hf1 K1 58.6(4) . . ?
O4 Hf1 K1 54.5(5) 5_566 . ?
O4 Hf1 K1 128.4(3) 4_664 . ?
K1 Hf1 K1 112.73(3) 4_664 . ?
K1 Hf1 K1 112.73(3) 5_566 . ?
O2 Hf2 O2 87.1(6) 8_656 9_466 ?
O2 Hf2 O2 87.1(6) 8_656 . ?
O2 Hf2 O2 87.1(6) 9_466 . ?
O2 Hf2 O1 92.3(5) 8_656 2_664 ?
O2 Hf2 O1 87.4(5) 9_466 2_664 ?
O2 Hf2 O1 174.5(5) . 2_664 ?
O2 Hf2 O1 174.5(5) 8_656 6_765 ?
O2 Hf2 O1 92.3(5) 9_466 6_765 ?
O2 Hf2 O1 87.4(5) . 6_765 ?
O1 Hf2 O1 93.1(5) 2_664 6_765 ?
O2 Hf2 O1 87.4(5) 8_656 11_575 ?
O2 Hf2 O1 174.5(5) 9_466 11_575 ?
O2 Hf2 O1 92.3(5) . 11_575 ?
O1 Hf2 O1 93.1(5) 2_664 11_575 ?
O1 Hf2 O1 93.1(5) 6_765 11_575 ?
O2 Hf2 K1 52.7(4) 8_656 4_664 ?
O2 Hf2 K1 52.7(4) 9_466 4_664 ?
O2 Hf2 K1 52.7(4) . 4_664 ?
O1 Hf2 K1 123.0(3) 2_664 4_664 ?
O1 Hf2 K1 123.0(3) 6_765 4_664 ?
O1 Hf2 K1 123.0(3) 11_575 4_664 ?
O2 Hf2 K2 64.2(4) 8_656 . ?
O2 Hf2 K2 129.4(4) 9_466 . ?
O2 Hf2 K2 52.9(4) . . ?
O1 Hf2 K2 131.4(4) 2_664 . ?
O1 Hf2 K2 112.4(4) 6_765 . ?
O1 Hf2 K2 47.1(3) 11_575 . ?
K1 Hf2 K2 77.17(3) 4_664 . ?
O2 Hf2 K2 52.9(4) 8_656 6_766 ?
O2 Hf2 K2 64.2(4) 9_466 6_766 ?
O2 Hf2 K2 129.4(4) . 6_766 ?
O1 Hf2 K2 47.1(3) 2_664 6_766 ?
O1 Hf2 K2 131.4(4) 6_765 6_766 ?
O1 Hf2 K2 112.4(4) 11_575 6_766 ?
K1 Hf2 K2 77.17(3) 4_664 6_766 ?
K2 Hf2 K2 115.22(2) . 6_766 ?
O2 Hf2 K2 129.4(4) 8_656 5_576 ?
O2 Hf2 K2 52.9(4) 9_466 5_576 ?
O2 Hf2 K2 64.2(4) . 5_576 ?
O1 Hf2 K2 112.4(4) 2_664 5_576 ?
O1 Hf2 K2 47.1(3) 6_765 5_576 ?
O1 Hf2 K2 131.4(4) 11_575 5_576 ?
K1 Hf2 K2 77.17(3) 4_664 5_576 ?
K2 Hf2 K2 115.22(2) . 5_576 ?
K2 Hf2 K2 115.22(2) 6_766 5_576 ?
O4 P1 O2 107.0(8) . . ?
O4 P1 O1 109.6(8) . . ?
O2 P1 O1 109.7(8) . . ?
O4 P1 O3 110.0(8) . . ?
O2 P1 O3 109.9(8) . . ?
O1 P1 O3 110.6(8) . . ?
O4 P1 K1 65.5(6) . 4_664 ?
O2 P1 K1 62.3(6) . 4_664 ?
O1 P1 K1 82.2(5) . 4_664 ?
O3 P1 K1 167.1(5) . 4_664 ?
O4 P1 K2 67.8(5) . . ?
O2 P1 K2 63.1(6) . . ?
O1 P1 K2 169.7(6) . . ?
O3 P1 K2 79.4(5) . . ?
K1 P1 K2 87.78(12) 4_664 . ?
O4 P1 K1 62.7(7) . . ?
O2 P1 K1 128.6(6) . . ?
O1 P1 K1 121.2(5) . . ?
O3 P1 K1 47.6(6) . . ?
K1 P1 K1 127.79(13) 4_664 . ?
K2 P1 K1 67.10(15) . . ?
O4 P1 K2 145.0(7) . 5_576 ?
O2 P1 K2 70.4(6) . 5_576 ?
O1 P1 K2 45.9(5) . 5_576 ?
O3 P1 K2 103.3(6) . 5_576 ?
K1 P1 K2 84.13(12) 4_664 5_576 ?
K2 P1 K2 130.88(15) . 5_576 ?
K1 P1 K2 146.82(14) . 5_576 ?
P1 O1 Hf2 136.1(7) . 3_464 ?
P1 O1 K2 112.7(6) . 5_576 ?
Hf2 O1 K2 100.9(4) 3_464 5_576 ?
P1 O2 Hf2 168.5(10) . . ?
P1 O2 K1 92.3(6) . 4_664 ?
Hf2 O2 K1 94.6(5) . 4_664 ?
P1 O2 K2 92.1(7) . . ?
Hf2 O2 K2 95.3(5) . . ?
K1 O2 K2 102.5(4) 4_664 . ?
P1 O3 Hf1 149.9(9) . 3_564 ?
P1 O3 K1 110.2(7) . . ?
Hf1 O3 K1 99.0(4) 3_564 . ?
P1 O4 Hf1 156.9(8) . . ?
P1 O4 K1 89.1(7) . 4_664 ?
Hf1 O4 K1 92.1(5) . 4_664 ?
P1 O4 K2 87.5(6) . . ?
Hf1 O4 K2 115.2(5) . . ?
K1 O4 K2 98.0(4) 4_664 . ?
P1 O4 K1 93.8(7) . . ?
Hf1 O4 K1 87.9(5) . . ?
K1 O4 K1 172.3(5) 4_664 . ?
K2 O4 K1 75.0(4) . . ?

loop_
_geom_bond_atom_site_label_1
_geom_bond_atom_site_label_2
_geom_bond_distance
_geom_bond_site_symmetry_2
_geom_bond_publ_flag
K1 O3 2.953(14) 2_654 ?
K1 O3 2.953(14) 3_564 ?
K1 O3 2.953(14) . ?
K1 O2 3.099(15) 6_755 ?
K1 O2 3.099(15) 10_674 ?
K1 O2 3.099(15) 5_566 ?
K1 O4 3.185(17) 10_674 ?
K1 O4 3.185(17) 5_566 ?
K1 O4 3.185(17) 6_755 ?
K1 O4 3.342(17) . ?
K1 O4 3.342(17) 3_564 ?
K1 O4 3.342(17) 2_654 ?
K2 O1 2.966(13) 8_656 ?
K2 O1 2.966(13) 4_764 ?
K2 O1 2.966(13) 11_575 ?
K2 O2 3.184(16) . ?
K2 O2 3.184(16) 3_564 ?
K2 O2 3.184(16) 2_654 ?
K2 O4 3.307(14) 2_654 ?
K2 O4 3.307(14) 3_564 ?
K2 O4 3.307(14) . ?
K2 P1 3.569(6) . ?
K2 P1 3.569(6) 3_564 ?
K2 P1 3.569(6) 2_654 ?
Hf1 O3 2.143(13) 10_675 ?
Hf1 O3 2.143(13) 9_456 ?
Hf1 O3 2.143(13) 2_654 ?
Hf1 O4 2.155(12) . ?
Hf1 O4 2.155(12) 5_566 ?
Hf1 O4 2.155(12) 4_664 ?
Hf2 O2 2.103(11) 8_656 ?
Hf2 O2 2.103(11) 9_466 ?
Hf2 O2 2.103(11) . ?
Hf2 O1 2.142(11) 2_664 ?
Hf2 O1 2.142(11) 6_765 ?
Hf2 O1 2.142(12) 11_575 ?
P1 O4 1.496(12) . ?
P1 O2 1.502(12) . ?
P1 O1 1.504(11) . ?
P1 O3 1.510(12) . ?
